data_7122363
loop_
_publ_author_name
'Chaudhry, Mohammad'
'Lelj, Francesco'
'MacLachlan, Mark'

_publ_section_title
;
 Expanded Campestarene Hosts for Tetra- and Dinuclear Uranyl(VI) Complexes
;
_journal_name_full 'Chemical Communications'
_journal_paper_doi 10.1039/C8CC07269H
_journal_year 2018
_chemical_formula_moiety 'C102 H100 N6 O12 U2, 8(C2 D6 O S)'
_chemical_formula_sum 'C118 H100 D48 N6 O20 S8 U2'
_chemical_formula_weight 2751.25
_chemical_name_systematic 'UO2 2 tBu'
_space_group_crystal_system triclinic
_space_group_IT_number 2
_space_group_name_Hall '-P 1'
_space_group_name_H-M_alt 'P -1'
_symmetry_space_group_name_Hall '-P 1'
_symmetry_space_group_name_H-M 'P -1'
_atom_sites_solution_hydrogens geom
_audit_creation_date 2018-08-16
_audit_creation_method
;
Olex2 1.2
(compiled 2018.04.03 svn.r3497 for OlexSys, GUI svn.r5486)
;
_audit_update_record
;
2018-08-16 deposited with the CCDC.
2018-09-20 downloaded from the CCDC.
;
_cell_angle_alpha 74.352(3)
_cell_angle_beta 89.153(3)
_cell_angle_gamma 79.490(3)
_cell_formula_units_Z 1
_cell_length_a 14.1675(13)
_cell_length_b 15.6425(13)
_cell_length_c 15.7252(14)
_cell_measurement_reflns_used 9740
_cell_measurement_temperature 100
_cell_measurement_theta_max 25.366
_cell_measurement_theta_min 2.333
_cell_volume 3297.3(5)
_computing_cell_refinement 'SAINT V8.38A (?, 2016)'
_computing_data_reduction 'SAINT V8.38A (?, 2016)'
_computing_molecular_graphics 'Olex2 (Dolomanov et al., 2009)'
_computing_publication_material 'Olex2 (Dolomanov et al., 2009)'
_computing_structure_refinement 'ShelXL (Sheldrick, 2015)'
_computing_structure_solution 'SHELXT 2014/5 (Sheldrick, 2014)'
_diffrn_ambient_temperature 100
_diffrn_measured_fraction_theta_full 0.997
_diffrn_measured_fraction_theta_max 0.992
_diffrn_measurement_device_type 'Bruker APEX-II CCD'
_diffrn_measurement_method '\f and \w scans'
_diffrn_radiation_type MoK\a
_diffrn_radiation_wavelength 0.71073
_diffrn_reflns_av_R_equivalents 0.0710
_diffrn_reflns_av_unetI/netI 0.0735
_diffrn_reflns_Laue_measured_fraction_full 0.997
_diffrn_reflns_Laue_measured_fraction_max 0.992
_diffrn_reflns_limit_h_max 17
_diffrn_reflns_limit_h_min -16
_diffrn_reflns_limit_k_max 18
_diffrn_reflns_limit_k_min -18
_diffrn_reflns_limit_l_max 18
_diffrn_reflns_limit_l_min -18
_diffrn_reflns_number 47685
_diffrn_reflns_point_group_measured_fraction_full 0.997
_diffrn_reflns_point_group_measured_fraction_max 0.992
_diffrn_reflns_theta_full 25.242
_diffrn_reflns_theta_max 25.450
_diffrn_reflns_theta_min 1.463
_diffrn_standards_number 0
_exptl_absorpt_coefficient_mu 2.641
_exptl_absorpt_correction_T_max 0.7452
_exptl_absorpt_correction_T_min 0.6371
_exptl_absorpt_correction_type multi-scan
_exptl_absorpt_process_details
'SADABS-2016/2 (Bruker,2016/2) was used for absorption correction. wR2(int) was 0.0740 before and 0.0588 after correction. The Ratio of minimum to maximum transmission is 0.8549. The \l/2 correction factor is Not present.'
_exptl_crystal_colour 'metallic dark red'
_exptl_crystal_colour_lustre metallic
_exptl_crystal_colour_modifier dark
_exptl_crystal_colour_primary red
_exptl_crystal_density_diffrn 1.386
_exptl_crystal_description plate
_exptl_crystal_F_000 1370
_exptl_crystal_preparation 'Refluxing a mixture of UO2 salt and the monomer'
_exptl_crystal_recrystallization_method 'Slow evaporation for DMSO-d6'
_exptl_crystal_size_max 0.175
_exptl_crystal_size_mid 0.073
_exptl_crystal_size_min 0.05
_refine_diff_density_max 1.794
_refine_diff_density_min -1.260
_refine_diff_density_rms 0.144
_refine_ls_extinction_method none
_refine_ls_goodness_of_fit_ref 1.046
_refine_ls_hydrogen_treatment constr
_refine_ls_matrix_type full
_refine_ls_number_parameters 727
_refine_ls_number_reflns 12100
_refine_ls_number_restraints 54
_refine_ls_restrained_S_all 1.088
_refine_ls_R_factor_all 0.0727
_refine_ls_R_factor_gt 0.0531
_refine_ls_shift/su_max 0.001
_refine_ls_shift/su_mean 0.000
_refine_ls_structure_factor_coef Fsqd
_refine_ls_weighting_details 'w=1/[\s^2^(Fo^2^)+(0.0775P)^2^+5.1048P] where P=(Fo^2^+2Fc^2^)/3'
_refine_ls_weighting_scheme calc
_refine_ls_wR_factor_gt 0.1280
_refine_ls_wR_factor_ref 0.1375
_reflns_Friedel_coverage 0.000
_reflns_number_gt 9722
_reflns_number_total 12100
_reflns_threshold_expression 'I > 2\s(I)'
_cod_data_source_file c8cc07269h2.cif
_cod_data_source_block mm428_sq_sq
_cod_database_code 7122363
_shelx_shelxl_version_number 2017/1
_shelx_space_group_comment
;
The symmetry employed for this shelxl refinement is uniquely defined
by the following loop, which should always be used as a source of
symmetry information in preference to the above space-group names.
They are only intended as comments.
;
_shelx_estimated_absorpt_t_max 0.879
_shelx_estimated_absorpt_t_min 0.655
_olex2_refinement_description
;
1. Fixed Uiso
 At 1.2 times of:
  All C(H) groups, All N(H) groups
 At 1.5 times of:
  All C(H,H,H) groups
2. Restrained distances
 U2-O8 = U2-O7
 1.7 with sigma of 0.02
 O9-O9_$1
 2.6 with sigma of 0.02
 U2_$1-N3_$1
 2.8 with sigma of 0.02
 U2-O9_$1 \\sim U2_$1-O9_$1
 with sigma of 0.01
 S5-C1A \\sim S5-C1B
 with sigma of 0.02
 C1A-O14 \\sim C1B-O14
 with sigma of 0.04
 S3-O12 \\sim S5-O14
 with sigma of 0.02
 S5-C1A \\sim S5-C1B \\sim S3-C56 \\sim S3-C57
 with sigma of 0.02
3. Restrained planarity
 U2, U2_$1, O1, O1_$1, O2_$1, O2, O9_$1, O9
 with sigma of 0.1
4. Uiso/Uaniso restraints and constraints
O14 \\sim S5 \\sim C1A \\sim C1B: within 2A with sigma of 0.04 and sigma for
terminal atoms of 0.08
Uanis(O6) = Uanis(U1) = Uanis(O5) = Uanis(O4)
Uanis(O8) = Uanis(U2) = Uanis(O7) = Uanis(O9)
Uanis(C13) = Uanis(C12) = Uanis(C17) = Uanis(C11)
Uanis(C59) = Uanis(C58)
5. Rigid body (RIGU) restrains
 O14, S5, C1A, C1B
 with sigma for 1-2 distances of 0.004 and sigma for 1-3 distances of 0.004
6. Others
 Sof(U2)=Sof(O7)=Sof(O8)=Sof(O9)=Sof(H1)=1-FVAR(1)
 Sof(U1)=Sof(H3)=Sof(O4)=Sof(O5)=Sof(O6)=FVAR(1)
 Sof(O14)=Sof(S5)=Sof(C1A)=Sof(D1AA)=Sof(D1AB)=Sof(D1AC)=Sof(C1B)=Sof(D1BA)=
 Sof(D1BB)=Sof(D1BC)=1-FVAR(2)
 Sof(S3)=Sof(O12)=Sof(C56)=Sof(D56A)=Sof(D56B)=Sof(D56C)=Sof(C57)=Sof(D57A)=
 Sof(D57B)=Sof(D57C)=FVAR(2)
7.a Aromatic/amide H refined with riding coordinates:
 N1(H1), N2(H2), N3(H3), C3(H3A), C5(H5), C13(H13), C14(H14), C15(H15),
 C16(H16), C17(H17), C19(H19), C21(H21), C30(H30), C31(H31), C32(H32), C33(H33),
  C34(H34), C38(H38), C40(H40), C47(H47), C48(H48), C49(H49), C50(H50), C51(H51)
7.b Idealised Me refined as rotating group:
 C8(H8A,H8B,H8C), C9(H9A,H9B,H9C), C10(H10A,H10B,H10C), C25(H25A,H25B,H25C),
 C26(H26A,H26B,H26C), C27(H27A,H27B,H27C), C42(H42A,H42B,H42C), C43(H43A,H43B,
 H43C), C44(H44A,H44B,H44C), C52(D52A,D52B,D52C), C53(D53A,D53B,D53C), C54(D54A,
 D54B,D54C), C55(D55A,D55B,D55C), C56(D56A,D56B,D56C), C57(D57A,D57B,D57C),
 C58(D58A,D58B,D58C), C59(D59A,D59B,D59C), C1A(D1AA,D1AB,D1AC), C1B(D1BA,D1BB,
 D1BC)
;
_olex2_date_sample_data_collection 2018-07-05
_olex2_date_sample_submission 2018-07-05
_olex2_exptl_crystal_mounting_method 'The crystal was mounted onto a mylar loop using oil'
_olex2_submission_original_sample_id 'UO2 2 tBu'
_olex2_submission_special_instructions 'No special instructions were received'

loop_
_space_group_symop_operation_xyz
'x, y, z'
'-x, -y, -z'

loop_
_atom_site_label
_atom_site_type_symbol
_atom_site_fract_x
_atom_site_fract_y
_atom_site_fract_z
_atom_site_U_iso_or_equiv
_atom_site_adp_type
_atom_site_occupancy
_atom_site_site_symmetry_order
_atom_site_calc_flag
_atom_site_refinement_flags_posn
_atom_site_refinement_flags_adp
_atom_site_refinement_flags_occupancy
_atom_site_disorder_assembly
_atom_site_disorder_group
U1 U 0.56874(2) 0.37783(2) 0.50730(2) 0.01434(9) Uani 0.8598(10) 1 d . . P A 1
U2 U 0.60710(12) 0.43853(10) 0.58451(11) 0.0254(7) Uani 0.1402(10) 1 d D . P A 2
O1 O 0.7027(3) 0.3233(3) 0.5924(3) 0.0335(11) Uani 1 1 d . . . . .
O2 O 0.6735(4) 0.4902(3) 0.7051(3) 0.0343(12) Uani 1 1 d . . . . .
O3 O 0.5114(3) 0.6909(3) 0.5864(3) 0.0259(10) Uani 1 1 d . . . . .
O7 O 0.6867(17) 0.4931(17) 0.5187(17) 0.0254(7) Uani 0.1402(10) 1 d D . P A 2
O8 O 0.5357(18) 0.3727(17) 0.6522(17) 0.0254(7) Uani 0.1402(10) 1 d D . P A 2
O9 O 0.5198(6) 0.4374(7) 0.4587(6) 0.0254(7) Uani 0.1402(10) 1 d D . P A 2
N1 N 0.3501(4) 0.7869(4) 0.4967(3) 0.0268(13) Uani 1 1 d . . . . .
H1 H 0.362315 0.731713 0.490536 0.032 Uiso 0.1402(10) 1 calc R . P A 2
N2 N 0.6299(4) 0.6572(3) 0.7199(3) 0.0234(12) Uani 1 1 d . . . . .
H2 H 0.604875 0.644881 0.674660 0.028 Uiso 1 1 calc R . . . .
N3 N 0.7917(4) 0.3461(3) 0.7260(4) 0.0303(13) Uani 1 1 d D . . . .
H3 H 0.740625 0.386589 0.702889 0.036 Uiso 0.8598(10) 1 calc R . P A 1
C1 C 0.7404(5) 0.2482(4) 0.6517(5) 0.0291(16) Uani 1 1 d . . . . .
C2 C 0.7320(4) 0.1602(4) 0.6466(4) 0.0266(15) Uani 1 1 d . . . . .
C3 C 0.7715(5) 0.0860(4) 0.7164(4) 0.0246(14) Uani 1 1 d . . . . .
H3A H 0.764956 0.027336 0.713941 0.030 Uiso 1 1 calc R . . . .
C4 C 0.8197(5) 0.0943(4) 0.7888(4) 0.0220(14) Uani 1 1 d . . . . .
C5 C 0.8262(5) 0.1815(4) 0.7921(5) 0.0305(16) Uani 1 1 d . . . . .
H5 H 0.855744 0.189824 0.842367 0.037 Uiso 1 1 calc R . . . .
C6 C 0.7907(5) 0.2548(4) 0.7239(5) 0.0291(15) Uani 1 1 d . . . . .
C7 C 0.8678(5) 0.0145(4) 0.8637(4) 0.0274(15) Uani 1 1 d . . . . .
C8 C 0.8144(6) 0.0144(5) 0.9487(5) 0.0356(17) Uani 1 1 d . . . . .
H8A H 0.815193 0.071190 0.963555 0.053 Uiso 1 1 calc GR . . . .
H8B H 0.846004 -0.036413 0.996828 0.053 Uiso 1 1 calc GR . . . .
H8C H 0.747840 0.008277 0.940239 0.053 Uiso 1 1 calc GR . . . .
C9 C 0.9722(5) 0.0247(5) 0.8781(5) 0.0381(18) Uani 1 1 d . . . . .
H9A H 1.005574 0.030654 0.822379 0.057 Uiso 1 1 calc GR . . . .
H9B H 1.005391 -0.028806 0.922652 0.057 Uiso 1 1 calc GR . . . .
H9C H 0.972106 0.078590 0.898578 0.057 Uiso 1 1 calc GR . . . .
C10 C 0.8720(6) -0.0744(4) 0.8413(5) 0.0369(18) Uani 1 1 d . . . . .
H10A H 0.806709 -0.085979 0.837379 0.055 Uiso 1 1 calc GR . . . .
H10B H 0.909562 -0.123401 0.887499 0.055 Uiso 1 1 calc GR . . . .
H10C H 0.902445 -0.071465 0.784446 0.055 Uiso 1 1 calc GR . . . .
C11 C 0.8612(5) 0.3760(4) 0.7588(5) 0.0316(8) Uani 1 1 d . . . . .
C12 C 0.9573(5) 0.3209(4) 0.7850(5) 0.0316(8) Uani 1 1 d . . . . .
C13 C 1.0151(5) 0.2959(4) 0.7179(5) 0.0316(8) Uani 1 1 d . . . . .
H13 H 0.991148 0.314061 0.658369 0.038 Uiso 1 1 calc R . . . .
C14 C 1.1054(6) 0.2453(5) 0.7394(6) 0.0418(19) Uani 1 1 d . . . . .
H14 H 1.143713 0.228314 0.694478 0.050 Uiso 1 1 calc R . . . .
C15 C 1.1413(6) 0.2188(5) 0.8250(5) 0.0394(18) Uani 1 1 d . . . . .
H15 H 1.203642 0.182923 0.839421 0.047 Uiso 1 1 calc R . . . .
C16 C 1.0861(5) 0.2447(5) 0.8900(5) 0.0370(18) Uani 1 1 d . . . . .
H16 H 1.111681 0.227868 0.948912 0.044 Uiso 1 1 calc R . . . .
C17 C 0.9946(5) 0.2947(4) 0.8708(5) 0.0316(8) Uani 1 1 d . . . . .
H17 H 0.957125 0.311093 0.916515 0.038 Uiso 1 1 calc R . . . .
C18 C 0.8385(5) 0.4689(4) 0.7620(4) 0.0286(15) Uani 1 1 d . . . . .
C19 C 0.9073(5) 0.5089(4) 0.7911(5) 0.0301(16) Uani 1 1 d . . . . .
H19 H 0.970152 0.474560 0.806713 0.036 Uiso 1 1 calc R . . . .
C20 C 0.8880(5) 0.5957(4) 0.7981(4) 0.0251(14) Uani 1 1 d . . . . .
C21 C 0.7936(5) 0.6450(4) 0.7754(4) 0.0222(14) Uani 1 1 d . . . . .
H21 H 0.778427 0.705123 0.780343 0.027 Uiso 1 1 calc R . . . .
C22 C 0.7242(5) 0.6090(4) 0.7469(4) 0.0240(14) Uani 1 1 d . . . . .
C23 C 0.7427(5) 0.5201(4) 0.7358(4) 0.0260(15) Uani 1 1 d . . . . .
C24 C 0.9642(5) 0.6403(4) 0.8289(5) 0.0330(17) Uani 1 1 d . . . . .
C25 C 0.9352(6) 0.6616(5) 0.9171(5) 0.044(2) Uani 1 1 d . . . . .
H25A H 0.873317 0.703353 0.908598 0.066 Uiso 1 1 calc GR . . . .
H25B H 0.984276 0.689540 0.936916 0.066 Uiso 1 1 calc GR . . . .
H25C H 0.929666 0.605582 0.961854 0.066 Uiso 1 1 calc GR . . . .
C26 C 1.0643(5) 0.5811(5) 0.8422(7) 0.054(2) Uani 1 1 d . . . . .
H26A H 1.063663 0.526097 0.890002 0.081 Uiso 1 1 calc GR . . . .
H26B H 1.110662 0.614495 0.857533 0.081 Uiso 1 1 calc GR . . . .
H26C H 1.082677 0.564888 0.787433 0.081 Uiso 1 1 calc GR . . . .
C27 C 0.9690(6) 0.7293(5) 0.7578(5) 0.0397(18) Uani 1 1 d . . . . .
H27A H 0.972718 0.718102 0.699337 0.060 Uiso 1 1 calc GR . . . .
H27B H 1.026051 0.752182 0.769493 0.060 Uiso 1 1 calc GR . . . .
H27C H 0.911291 0.774103 0.759409 0.060 Uiso 1 1 calc GR . . . .
C28 C 0.5733(5) 0.7176(4) 0.7516(4) 0.0217(14) Uani 1 1 d . . . . .
C29 C 0.6041(5) 0.7357(5) 0.8342(4) 0.0273(15) Uani 1 1 d . . . . .
C30 C 0.6163(5) 0.6646(6) 0.9109(5) 0.0405(19) Uani 1 1 d . . . . .
H30 H 0.605007 0.606747 0.910097 0.049 Uiso 1 1 calc R . . . .
C31 C 0.6454(6) 0.6800(8) 0.9892(6) 0.056(2) Uani 1 1 d . . . . .
H31 H 0.657504 0.631370 1.041402 0.067 Uiso 1 1 calc R . . . .
C32 C 0.6562(7) 0.7624(9) 0.9912(6) 0.066(3) Uani 1 1 d . . . . .
H32 H 0.674029 0.771719 1.045514 0.080 Uiso 1 1 calc R . . . .
C33 C 0.6426(7) 0.8327(8) 0.9179(7) 0.065(3) Uani 1 1 d . . . . .
H33 H 0.651126 0.890547 0.921477 0.078 Uiso 1 1 calc R . . . .
C34 C 0.6156(5) 0.8214(5) 0.8352(6) 0.042(2) Uani 1 1 d . . . . .
H34 H 0.605915 0.870398 0.783137 0.051 Uiso 1 1 calc R . . . .
C35 C 0.4841(4) 0.7615(4) 0.7060(4) 0.0217(13) Uani 1 1 d . . . . .
C36 C 0.4592(5) 0.7478(4) 0.6224(4) 0.0242(14) Uani 1 1 d . . . . .
C37 C 0.3726(5) 0.8017(4) 0.5790(4) 0.0252(14) Uani 1 1 d . . . . .
C38 C 0.3113(5) 0.8548(4) 0.6196(4) 0.0280(15) Uani 1 1 d . . . . .
H38 H 0.252297 0.887028 0.589897 0.034 Uiso 1 1 calc R . . . .
C39 C 0.3320(5) 0.8640(4) 0.7043(4) 0.0270(15) Uani 1 1 d . . . . .
C40 C 0.4186(5) 0.8192(4) 0.7437(4) 0.0286(15) Uani 1 1 d . . . . .
H40 H 0.435647 0.827220 0.798860 0.034 Uiso 1 1 calc R . . . .
C41 C 0.2578(5) 0.9218(5) 0.7465(5) 0.0362(17) Uani 1 1 d . . . . .
C42 C 0.1673(5) 0.8805(6) 0.7619(6) 0.048(2) Uani 1 1 d . . . . .
H42A H 0.143272 0.875153 0.705800 0.072 Uiso 1 1 calc GR . . . .
H42B H 0.118059 0.919276 0.786005 0.072 Uiso 1 1 calc GR . . . .
H42C H 0.182431 0.820405 0.803919 0.072 Uiso 1 1 calc GR . . . .
C43 C 0.2948(6) 0.9303(5) 0.8341(5) 0.043(2) Uani 1 1 d . . . . .
H43A H 0.313120 0.870020 0.875199 0.065 Uiso 1 1 calc GR . . . .
H43B H 0.244051 0.966432 0.859548 0.065 Uiso 1 1 calc GR . . . .
H43C H 0.350783 0.959888 0.823879 0.065 Uiso 1 1 calc GR . . . .
C44 C 0.2352(7) 1.0179(5) 0.6831(6) 0.051(2) Uani 1 1 d . . . . .
H44A H 0.294607 1.042257 0.671846 0.077 Uiso 1 1 calc GR . . . .
H44B H 0.189343 1.056833 0.710088 0.077 Uiso 1 1 calc GR . . . .
H44C H 0.207457 1.015588 0.627272 0.077 Uiso 1 1 calc GR . . . .
C45 C 0.3118(5) 0.8540(5) 0.4301(5) 0.0286(15) Uani 1 1 d . . . . .
C46 C 0.3157(5) 0.9504(5) 0.4290(4) 0.0285(15) Uani 1 1 d . . . . .
C47 C 0.2365(6) 1.0156(5) 0.4290(4) 0.0341(17) Uani 1 1 d . . . . .
H47 H 0.174253 1.000831 0.431282 0.041 Uiso 1 1 calc R . . . .
C48 C 0.2468(6) 1.1044(5) 0.4258(5) 0.0404(19) Uani 1 1 d . . . . .
H48 H 0.192111 1.149115 0.427549 0.048 Uiso 1 1 calc R . . . .
C49 C 0.3378(6) 1.1251(5) 0.4200(5) 0.042(2) Uani 1 1 d . . . . .
H49 H 0.346004 1.184603 0.417622 0.050 Uiso 1 1 calc R . . . .
C50 C 0.4159(5) 1.0603(5) 0.4178(5) 0.0401(19) Uani 1 1 d . . . . .
H50 H 0.478010 1.075633 0.412198 0.048 Uiso 1 1 calc R . . . .
C51 C 0.4058(5) 0.9735(5) 0.4236(5) 0.0352(17) Uani 1 1 d . . . . .
H51 H 0.461122 0.928738 0.423930 0.042 Uiso 1 1 calc R . . . .
S1 S 1.02657(15) 0.84890(16) 0.53001(14) 0.0501(6) Uani 1 1 d . . . . .
O10 O 1.0943(4) 0.9066(4) 0.5438(4) 0.0606(17) Uani 1 1 d . . . . .
C52 C 1.0000(6) 0.8779(7) 0.4146(5) 0.058(2) Uani 1 1 d . . . . .
D52A D 0.969908 0.941844 0.394017 0.087 Uiso 1 1 calc GR . . . .
D52B D 0.955866 0.840673 0.402608 0.087 Uiso 1 1 calc GR . . . .
D52C D 1.059501 0.867206 0.383351 0.087 Uiso 1 1 calc GR . . . .
C53 C 1.0950(6) 0.7383(6) 0.5404(6) 0.052(2) Uani 1 1 d . . . . .
D53A D 1.148959 0.742427 0.500682 0.078 Uiso 1 1 calc GR . . . .
D53B D 1.053907 0.700416 0.524557 0.078 Uiso 1 1 calc GR . . . .
D53C D 1.119540 0.711400 0.601482 0.078 Uiso 1 1 calc GR . . . .
S2 S 0.8208(3) 0.6195(3) 0.52346(19) 0.0956(11) Uani 1 1 d . . . B 3
O11 O 0.8968(6) 0.6695(7) 0.4871(5) 0.107(3) Uani 1 1 d . . . B 3
C54 C 0.7278(8) 0.6499(11) 0.4469(11) 0.138(7) Uani 1 1 d . . . B 3
D54A D 0.702161 0.714715 0.435606 0.207 Uiso 1 1 calc GR . . B 3
D54B D 0.677025 0.615672 0.469413 0.207 Uiso 1 1 calc GR . . B 3
D54C D 0.750806 0.636917 0.391852 0.207 Uiso 1 1 calc GR . . B 3
C55 C 0.8590(9) 0.5083(8) 0.5163(8) 0.094(4) Uani 1 1 d . . . B 3
D55A D 0.875815 0.509390 0.455395 0.141 Uiso 1 1 calc GR . . B 3
D55B D 0.807040 0.474127 0.533609 0.141 Uiso 1 1 calc GR . . B 3
D55C D 0.915317 0.479447 0.555887 0.141 Uiso 1 1 calc GR . . B 3
S3 S 0.44300(18) 0.54272(15) 0.78398(16) 0.0379(8) Uani 0.822(6) 1 d D . P C 4
O12 O 0.4739(6) 0.5250(5) 0.8774(5) 0.065(2) Uani 0.822(6) 1 d D . P C 4
C56 C 0.4555(7) 0.4344(5) 0.7659(6) 0.036(2) Uani 0.822(6) 1 d D . P C 4
D56A D 0.523847 0.407485 0.767747 0.054 Uiso 0.822(6) 1 calc GR . P C 4
D56B D 0.426775 0.439933 0.707882 0.054 Uiso 0.822(6) 1 calc GR . P C 4
D56C D 0.422883 0.395737 0.811974 0.054 Uiso 0.822(6) 1 calc GR . P C 4
C57 C 0.3157(7) 0.5763(8) 0.7808(6) 0.049(3) Uani 0.822(6) 1 d D . P C 4
D57A D 0.287943 0.529549 0.822653 0.073 Uiso 0.822(6) 1 calc GR . P C 4
D57B D 0.290147 0.584325 0.720970 0.073 Uiso 0.822(6) 1 calc GR . P C 4
D57C D 0.299074 0.633330 0.796860 0.073 Uiso 0.822(6) 1 calc GR . P C 4
S4 S 0.7335(2) 0.31940(19) 1.01748(18) 0.0706(7) Uani 1 1 d . . . . .
O13 O 0.7883(7) 0.2790(5) 0.9564(6) 0.118(4) Uani 1 1 d . . . . .
C58 C 0.6212(11) 0.3203(10) 0.9888(9) 0.121(4) Uani 1 1 d . . . . .
D58A D 0.596175 0.377037 0.944361 0.182 Uiso 1 1 calc GR . . . .
D58B D 0.581658 0.314874 1.040931 0.182 Uiso 1 1 calc GR . . . .
D58C D 0.619428 0.269350 0.964056 0.182 Uiso 1 1 calc GR . . . .
C59 C 0.7286(12) 0.4350(9) 0.9770(9) 0.121(4) Uani 1 1 d . . . . .
D59A D 0.730430 0.451096 0.912346 0.182 Uiso 1 1 calc GR . . . .
D59B D 0.783713 0.451893 1.001082 0.182 Uiso 1 1 calc GR . . . .
D59C D 0.668939 0.467346 0.994629 0.182 Uiso 1 1 calc GR . . . .
O4 O 0.5037(3) 0.3285(3) 0.6002(3) 0.01434(9) Uani 0.8598(10) 1 d . . P A 1
O5 O 0.6384(3) 0.4200(3) 0.4150(3) 0.01434(9) Uani 0.8598(10) 1 d . . P A 1
O6 O 0.5658(3) 0.5100(3) 0.5522(3) 0.01434(9) Uani 0.8598(10) 1 d . . P A 1
O14 O 0.350(4) 0.509(3) 0.851(2) 0.124(17) Uani 0.178(6) 1 d D U P C 3
S5 S 0.3721(11) 0.5187(13) 0.7579(13) 0.087(6) Uani 0.178(6) 1 d D U P C 3
C1A C 0.338(5) 0.431(5) 0.720(5) 0.13(2) Uani 0.178(6) 1 d D U P C 3
D1AA D 0.380340 0.373496 0.748358 0.192 Uiso 0.178(6) 1 calc GR . P C 3
D1AB D 0.343167 0.444499 0.655952 0.192 Uiso 0.178(6) 1 calc GR . P C 3
D1AC D 0.271397 0.426409 0.735663 0.192 Uiso 0.178(6) 1 calc GR . P C 3
C1B C 0.295(4) 0.615(4) 0.689(5) 0.12(2) Uani 0.178(6) 1 d D U P C 3
D1BA D 0.232432 0.599506 0.680570 0.185 Uiso 0.178(6) 1 calc GR . P C 3
D1BB D 0.323819 0.633836 0.631481 0.185 Uiso 0.178(6) 1 calc GR . P C 3
D1BC D 0.286284 0.664632 0.717062 0.185 Uiso 0.178(6) 1 calc GR . P C 3

loop_
_atom_site_aniso_label
_atom_site_aniso_U_11
_atom_site_aniso_U_22
_atom_site_aniso_U_33
_atom_site_aniso_U_23
_atom_site_aniso_U_13
_atom_site_aniso_U_12
U1 0.01632(14) 0.00925(13) 0.01862(14) -0.00739(9) -0.00623(9) 0.00067(9)
U2 0.0245(10) 0.0135(9) 0.0370(11) -0.0094(7) -0.0147(8) 0.0045(7)
O1 0.026(3) 0.024(2) 0.041(3) -0.001(2) -0.002(2) 0.007(2)
O2 0.052(3) 0.018(2) 0.034(3) -0.011(2) -0.001(2) -0.004(2)
O3 0.027(2) 0.023(2) 0.032(2) -0.014(2) -0.015(2) -0.0038(19)
O7 0.0245(10) 0.0135(9) 0.0370(11) -0.0094(7) -0.0147(8) 0.0045(7)
O8 0.0245(10) 0.0135(9) 0.0370(11) -0.0094(7) -0.0147(8) 0.0045(7)
O9 0.0245(10) 0.0135(9) 0.0370(11) -0.0094(7) -0.0147(8) 0.0045(7)
N1 0.022(3) 0.029(3) 0.027(3) -0.001(2) -0.013(2) -0.008(2)
N2 0.033(3) 0.015(3) 0.024(3) -0.009(2) -0.010(2) -0.001(2)
N3 0.038(3) 0.015(3) 0.035(3) -0.008(2) 0.001(3) 0.006(2)
C1 0.021(3) 0.011(3) 0.045(4) 0.004(3) 0.004(3) 0.005(3)
C2 0.018(3) 0.030(4) 0.029(4) -0.005(3) -0.007(3) -0.005(3)
C3 0.031(4) 0.013(3) 0.030(4) -0.005(3) -0.005(3) -0.005(3)
C4 0.029(4) 0.016(3) 0.021(3) -0.006(3) -0.003(3) -0.002(3)
C5 0.043(4) 0.017(3) 0.033(4) -0.013(3) -0.003(3) 0.000(3)
C6 0.032(4) 0.017(3) 0.042(4) -0.013(3) 0.007(3) -0.006(3)
C7 0.043(4) 0.014(3) 0.026(3) -0.010(3) -0.012(3) 0.002(3)
C8 0.048(5) 0.026(4) 0.032(4) -0.005(3) -0.008(3) -0.009(3)
C9 0.037(4) 0.035(4) 0.039(4) -0.011(3) -0.016(3) 0.003(3)
C10 0.057(5) 0.016(3) 0.036(4) -0.009(3) -0.017(4) 0.004(3)
C11 0.041(2) 0.0175(17) 0.037(2) -0.0115(15) 0.0017(17) -0.0023(15)
C12 0.041(2) 0.0175(17) 0.037(2) -0.0115(15) 0.0017(17) -0.0023(15)
C13 0.041(2) 0.0175(17) 0.037(2) -0.0115(15) 0.0017(17) -0.0023(15)
C14 0.043(5) 0.029(4) 0.057(5) -0.020(4) 0.019(4) -0.005(3)
C15 0.040(4) 0.025(4) 0.053(5) -0.012(4) -0.003(4) -0.004(3)
C16 0.039(4) 0.024(4) 0.048(5) -0.013(3) -0.008(4) 0.001(3)
C17 0.041(2) 0.0175(17) 0.037(2) -0.0115(15) 0.0017(17) -0.0023(15)
C18 0.037(4) 0.016(3) 0.031(4) -0.010(3) 0.003(3) 0.003(3)
C19 0.030(4) 0.019(3) 0.040(4) -0.006(3) 0.007(3) -0.004(3)
C20 0.032(4) 0.010(3) 0.029(3) 0.000(3) 0.000(3) 0.001(3)
C21 0.031(4) 0.014(3) 0.020(3) -0.005(2) -0.001(3) 0.000(3)
C22 0.035(4) 0.011(3) 0.023(3) -0.004(3) -0.002(3) 0.003(3)
C23 0.042(4) 0.016(3) 0.025(3) -0.011(3) -0.003(3) -0.011(3)
C24 0.024(4) 0.022(4) 0.050(5) -0.006(3) -0.003(3) -0.003(3)
C25 0.050(5) 0.042(5) 0.043(5) -0.012(4) -0.008(4) -0.011(4)
C26 0.030(4) 0.035(5) 0.099(7) -0.024(5) -0.008(5) -0.005(4)
C27 0.042(5) 0.031(4) 0.049(5) -0.010(4) 0.005(4) -0.015(3)
C28 0.030(4) 0.011(3) 0.025(3) -0.002(3) -0.003(3) -0.008(3)
C29 0.018(3) 0.035(4) 0.031(4) -0.019(3) -0.006(3) 0.003(3)
C30 0.033(4) 0.053(5) 0.033(4) -0.016(4) -0.003(3) 0.008(4)
C31 0.039(5) 0.094(8) 0.035(5) -0.025(5) -0.005(4) -0.005(5)
C32 0.045(5) 0.130(10) 0.037(5) -0.046(6) -0.003(4) -0.014(6)
C33 0.051(6) 0.089(8) 0.089(8) -0.076(7) 0.018(5) -0.024(5)
C34 0.034(4) 0.042(4) 0.064(5) -0.039(4) -0.002(4) -0.005(3)
C35 0.020(3) 0.017(3) 0.027(3) -0.004(3) -0.001(3) -0.003(3)
C36 0.024(3) 0.023(3) 0.027(3) -0.002(3) -0.012(3) -0.012(3)
C37 0.027(4) 0.019(3) 0.030(4) -0.007(3) -0.001(3) -0.005(3)
C38 0.027(4) 0.030(4) 0.025(3) 0.000(3) -0.009(3) -0.010(3)
C39 0.025(4) 0.023(3) 0.032(4) -0.009(3) -0.002(3) -0.001(3)
C40 0.030(4) 0.024(4) 0.028(4) 0.000(3) -0.005(3) -0.005(3)
C41 0.035(4) 0.030(4) 0.045(4) -0.016(3) -0.004(3) 0.000(3)
C42 0.030(4) 0.063(6) 0.060(5) -0.036(5) 0.004(4) -0.003(4)
C43 0.044(5) 0.041(5) 0.045(5) -0.024(4) -0.001(4) 0.010(4)
C44 0.060(6) 0.035(4) 0.056(5) -0.021(4) -0.009(4) 0.016(4)
C45 0.024(4) 0.033(4) 0.034(4) -0.011(3) -0.003(3) -0.012(3)
C46 0.031(4) 0.034(4) 0.017(3) -0.002(3) -0.012(3) -0.006(3)
C47 0.047(5) 0.030(4) 0.029(4) -0.009(3) -0.002(3) -0.017(3)
C48 0.049(5) 0.040(4) 0.029(4) -0.005(3) -0.003(4) -0.006(4)
C49 0.059(5) 0.037(4) 0.030(4) 0.001(3) -0.010(4) -0.026(4)
C50 0.031(4) 0.037(4) 0.045(5) 0.007(4) -0.013(3) -0.011(3)
C51 0.035(4) 0.034(4) 0.034(4) 0.005(3) -0.013(3) -0.019(3)
S1 0.0333(11) 0.0666(15) 0.0453(12) -0.0069(11) -0.0058(9) -0.0075(10)
O10 0.040(3) 0.070(4) 0.060(4) -0.003(3) -0.016(3) -0.003(3)
C52 0.037(5) 0.085(7) 0.045(5) -0.015(5) -0.010(4) 0.002(5)
C53 0.037(5) 0.063(6) 0.049(5) -0.006(4) 0.000(4) -0.004(4)
S2 0.106(3) 0.136(3) 0.0510(16) -0.0125(18) 0.0172(17) -0.058(2)
O11 0.104(6) 0.150(8) 0.065(5) 0.011(5) -0.021(4) -0.080(6)
C54 0.044(7) 0.147(14) 0.194(17) 0.015(12) 0.000(9) -0.035(8)
C55 0.086(9) 0.095(9) 0.082(8) 0.000(7) 0.007(7) -0.006(7)
S3 0.0448(16) 0.0270(12) 0.0432(14) -0.0114(10) -0.0010(11) -0.0069(10)
O12 0.067(5) 0.060(5) 0.076(5) -0.035(4) -0.022(4) -0.005(4)
C56 0.049(6) 0.025(5) 0.031(5) -0.006(4) 0.008(4) -0.002(4)
C57 0.046(6) 0.063(7) 0.031(5) -0.015(5) 0.009(5) 0.009(5)
S4 0.085(2) 0.0638(17) 0.0610(16) -0.0163(13) 0.0040(14) -0.0087(14)
O13 0.151(8) 0.062(5) 0.149(8) -0.047(5) 0.105(7) -0.023(5)
C58 0.160(11) 0.098(7) 0.085(7) -0.001(6) -0.030(7) -0.004(7)
C59 0.160(11) 0.098(7) 0.085(7) -0.001(6) -0.030(7) -0.004(7)
O4 0.01632(14) 0.00925(13) 0.01862(14) -0.00739(9) -0.00623(9) 0.00067(9)
O5 0.01632(14) 0.00925(13) 0.01862(14) -0.00739(9) -0.00623(9) 0.00067(9)
O6 0.01632(14) 0.00925(13) 0.01862(14) -0.00739(9) -0.00623(9) 0.00067(9)
O14 0.10(4) 0.14(4) 0.125(17) -0.06(2) 0.02(2) 0.01(3)
S5 0.044(9) 0.110(14) 0.117(14) -0.059(12) -0.013(9) 0.008(8)
C1A 0.08(4) 0.14(3) 0.20(5) -0.10(4) 0.04(4) -0.04(3)
C1B 0.04(3) 0.12(3) 0.18(4) 0.00(3) 0.00(3) 0.00(2)

loop_
_atom_type_symbol
_atom_type_description
_atom_type_scat_dispersion_real
_atom_type_scat_dispersion_imag
_atom_type_scat_source
C C 0.0033 0.0016 'International Tables Vol C Tables 4.2.6.8 and 6.1.1.4'
H H 0.0000 0.0000 'International Tables Vol C Tables 4.2.6.8 and 6.1.1.4'
D D 0.0000 0.0000 'International Tables Vol C Tables 4.2.6.8 and 6.1.1.4'
N N 0.0061 0.0033 'International Tables Vol C Tables 4.2.6.8 and 6.1.1.4'
O O 0.0106 0.0060 'International Tables Vol C Tables 4.2.6.8 and 6.1.1.4'
S S 0.1246 0.1234 'International Tables Vol C Tables 4.2.6.8 and 6.1.1.4'
U U -9.6767 9.6646 'International Tables Vol C Tables 4.2.6.8 and 6.1.1.4'

loop_
_geom_angle_atom_site_label_1
_geom_angle_atom_site_label_2
_geom_angle_atom_site_label_3
_geom_angle
_geom_angle_site_symmetry_1
_geom_angle_site_symmetry_3
O1 U1 U1 119.13(12) . 2_666
O1 U1 O3 130.15(16) . 2_666
O1 U1 N1 66.72(16) . 2_666
O1 U1 O6 85.33(16) . .
O1 U1 O6 152.92(16) . 2_666
O3 U1 U1 110.71(10) 2_666 2_666
O3 U1 N1 63.43(15) 2_666 2_666
N1 U1 U1 174.05(11) 2_666 2_666
O4 U1 U1 92.83(13) . 2_666
O4 U1 O1 87.84(18) . .
O4 U1 O3 90.77(17) . 2_666
O4 U1 N1 88.37(18) . 2_666
O4 U1 O5 176.24(19) . .
O4 U1 O6 91.84(17) . 2_666
O4 U1 O6 92.86(17) . .
O5 U1 U1 90.91(13) . 2_666
O5 U1 O1 90.08(18) . .
O5 U1 O3 88.18(17) . 2_666
O5 U1 N1 87.93(18) . 2_666
O5 U1 O6 91.43(17) . 2_666
O5 U1 O6 90.08(17) . .
O6 U1 U1 33.82(11) . 2_666
O6 U1 U1 33.82(10) 2_666 2_666
O6 U1 O3 144.47(15) . 2_666
O6 U1 O3 76.93(14) 2_666 2_666
O6 U1 N1 151.96(16) . 2_666
O6 U1 N1 140.36(15) 2_666 2_666
O6 U1 O6 67.63(17) 2_666 .
O1 U2 U2 130.44(17) . 2_666
O1 U2 O2 100.34(19) . .
O1 U2 O9 164.1(3) . 2_666
O1 U2 O9 96.9(3) . .
O1 U2 N3 51.89(17) . .
O2 U2 U2 128.97(13) . 2_666
O2 U2 N3 48.51(14) . .
O7 U2 O1 86.5(9) . .
O7 U2 O2 85.6(10) . .
O7 U2 O8 173.8(13) . .
O7 U2 O9 90.4(10) . .
O7 U2 N3 85.6(10) . .
O8 U2 O1 87.3(9) . .
O8 U2 O2 95.3(10) . .
O8 U2 O9 90.6(10) . .
O8 U2 N3 90.4(10) . .
O9 U2 O2 95.5(2) 2_666 .
O9 U2 O2 162.0(3) . .
O9 U2 O9 67.2(4) 2_666 .
O9 U2 N3 144.0(2) 2_666 .
O9 U2 N3 148.6(2) . .
N3 U2 U2 176.70(12) . 2_666
C1 O1 U1 137.7(4) . .
C1 O1 U2 139.3(4) . .
C23 O2 U2 149.1(4) . .
C36 O3 U1 118.3(4) . 2_666
U2 O9 U2 112.8(4) 2_666 .
C37 N1 U1 110.1(4) . 2_666
C45 N1 U1 127.4(5) . 2_666
C45 N1 C37 121.1(6) . .
C28 N2 C22 130.6(5) . .
C6 N3 U2 95.2(4) . .
C11 N3 U2 135.5(4) . .
C11 N3 C6 127.4(6) . .
O1 C1 C2 124.0(7) . .
O1 C1 C6 118.2(6) . .
C6 C1 C2 117.8(6) . .
C1 C2 C45 121.8(6) . 2_666
C3 C2 C1 118.2(6) . .
C3 C2 C45 119.9(6) . 2_666
C4 C3 C2 122.9(6) . .
C3 C4 C5 117.5(6) . .
C3 C4 C7 124.1(5) . .
C5 C4 C7 118.4(6) . .
C6 C5 C4 120.8(6) . .
C1 C6 N3 114.2(6) . .
C5 C6 N3 122.8(6) . .
C5 C6 C1 122.6(6) . .
C4 C7 C9 108.8(6) . .
C8 C7 C4 109.6(5) . .
C8 C7 C9 108.7(5) . .
C10 C7 C4 111.6(5) . .
C10 C7 C8 110.7(6) . .
C10 C7 C9 107.3(6) . .
N3 C11 C12 122.8(6) . .
N3 C11 C18 115.7(6) . .
C18 C11 C12 121.4(6) . .
C13 C12 C11 117.8(6) . .
C17 C12 C11 123.3(6) . .
C17 C12 C13 118.9(7) . .
C14 C13 C12 119.7(7) . .
C13 C14 C15 121.0(7) . .
C14 C15 C16 119.4(7) . .
C17 C16 C15 121.1(7) . .
C16 C17 C12 119.9(7) . .
C11 C18 C23 119.3(6) . .
C19 C18 C11 120.7(6) . .
C19 C18 C23 120.0(6) . .
C20 C19 C18 122.7(6) . .
C19 C20 C21 117.5(6) . .
C19 C20 C24 122.7(6) . .
C21 C20 C24 119.8(5) . .
C22 C21 C20 122.0(6) . .
N2 C22 C23 114.1(6) . .
C21 C22 N2 123.9(5) . .
C21 C22 C23 121.9(6) . .
O2 C23 C18 125.2(6) . .
O2 C23 C22 119.1(6) . .
C22 C23 C18 115.7(6) . .
C20 C24 C25 109.7(6) . .
C20 C24 C27 108.1(6) . .
C25 C24 C27 109.2(6) . .
C26 C24 C20 113.0(6) . .
C26 C24 C25 108.5(7) . .
C26 C24 C27 108.3(6) . .
N2 C28 C29 119.0(5) . .
N2 C28 C35 118.4(6) . .
C35 C28 C29 122.6(6) . .
C30 C29 C28 117.7(6) . .
C34 C29 C28 120.9(6) . .
C34 C29 C30 121.4(7) . .
C29 C30 C31 118.6(8) . .
C32 C31 C30 120.6(9) . .
C31 C32 C33 121.6(8) . .
C32 C33 C34 120.8(9) . .
C29 C34 C33 116.9(8) . .
C28 C35 C36 121.4(6) . .
C40 C35 C28 119.1(6) . .
C40 C35 C36 119.5(6) . .
O3 C36 C35 123.7(5) . .
O3 C36 C37 120.0(6) . .
C37 C36 C35 116.3(6) . .
C36 C37 N1 115.0(6) . .
C38 C37 N1 123.5(6) . .
C38 C37 C36 121.0(6) . .
C37 C38 C39 122.8(6) . .
C38 C39 C41 119.4(6) . .
C40 C39 C38 117.0(6) . .
C40 C39 C41 123.6(6) . .
C39 C40 C35 122.8(6) . .
C39 C41 C42 109.2(6) . .
C39 C41 C43 112.5(6) . .
C39 C41 C44 108.2(6) . .
C42 C41 C43 109.3(7) . .
C42 C41 C44 110.6(7) . .
C43 C41 C44 107.1(6) . .
N1 C45 C2 122.2(6) . 2_666
N1 C45 C46 120.3(6) . .
C2 C45 C46 117.4(6) 2_666 .
C47 C46 C45 124.4(6) . .
C47 C46 C51 119.0(7) . .
C51 C46 C45 116.5(6) . .
C46 C47 C48 120.6(7) . .
C49 C48 C47 118.8(8) . .
C50 C49 C48 120.2(7) . .
C49 C50 C51 120.8(7) . .
C50 C51 C46 120.6(7) . .
O10 S1 C52 107.0(4) . .
O10 S1 C53 107.4(4) . .
C52 S1 C53 97.3(4) . .
O11 S2 C54 108.3(6) . .
O11 S2 C55 106.7(6) . .
C54 S2 C55 97.6(8) . .
O12 S3 C56 104.7(4) . .
O12 S3 C57 105.5(5) . .
C56 S3 C57 101.5(5) . .
O13 S4 C58 103.0(7) . .
O13 S4 C59 106.0(6) . .
C58 S4 C59 96.2(7) . .
U1 O6 U1 112.37(17) 2_666 .
O14 S5 C1A 111(3) . .
O14 S5 C1B 110(3) . .
C1A S5 C1B 101(4) . .

loop_
_geom_bond_atom_site_label_1
_geom_bond_atom_site_label_2
_geom_bond_distance
_geom_bond_site_symmetry_2
U1 U1 3.9087(6) 2_666
U1 O1 2.234(5) .
U1 O3 2.443(4) 2_666
U1 N1 2.640(6) 2_666
U1 O4 1.786(4) .
U1 O5 1.787(5) .
U1 O6 2.352(4) 2_666
U1 O6 2.352(4) .
U2 U2 3.915(3) 2_666
U2 O1 2.023(5) .
U2 O2 2.509(5) .
U2 O7 1.707(18) .
U2 O8 1.724(18) .
U2 O9 2.354(8) .
U2 O9 2.347(7) 2_666
U2 N3 3.308(6) .
O1 C1 1.314(7) .
O2 C23 1.308(8) .
O3 C36 1.294(8) .
N1 C37 1.425(8) .
N1 C45 1.307(8) .
N2 C22 1.418(8) .
N2 C28 1.323(8) .
N3 C6 1.440(8) .
N3 C11 1.329(9) .
C1 C2 1.427(9) .
C1 C6 1.387(10) .
C2 C3 1.399(9) .
C2 C45 1.450(9) 2_666
C3 C4 1.385(8) .
C4 C5 1.398(9) .
C4 C7 1.527(8) .
C5 C6 1.363(9) .
C7 C8 1.525(10) .
C7 C9 1.543(10) .
C7 C10 1.516(8) .
C11 C12 1.472(10) .
C11 C18 1.443(9) .
C12 C13 1.420(9) .
C12 C17 1.382(10) .
C13 C14 1.370(10) .
C14 C15 1.373(11) .
C15 C16 1.379(10) .
C16 C17 1.378(10) .
C18 C19 1.393(10) .
C18 C23 1.448(9) .
C19 C20 1.369(9) .
C20 C21 1.414(9) .
C20 C24 1.536(9) .
C21 C22 1.355(9) .
C22 C23 1.425(8) .
C24 C25 1.545(10) .
C24 C26 1.528(10) .
C24 C27 1.545(10) .
C28 C29 1.489(9) .
C28 C35 1.423(9) .
C29 C30 1.390(10) .
C29 C34 1.384(10) .
C30 C31 1.398(11) .
C31 C32 1.334(14) .
C32 C33 1.350(14) .
C33 C34 1.427(12) .
C35 C36 1.447(9) .
C35 C40 1.413(9) .
C36 C37 1.422(9) .
C37 C38 1.363(9) .
C38 C39 1.418(9) .
C39 C40 1.362(9) .
C39 C41 1.522(9) .
C41 C42 1.526(11) .
C41 C43 1.530(10) .
C41 C44 1.543(10) .
C45 C46 1.515(9) .
C46 C47 1.372(10) .
C46 C51 1.384(9) .
C47 C48 1.409(10) .
C48 C49 1.382(11) .
C49 C50 1.364(11) .
C50 C51 1.371(10) .
S1 O10 1.486(7) .
S1 C52 1.777(8) .
S1 C53 1.789(9) .
S2 O11 1.465(8) .
S2 C54 1.709(14) .
S2 C55 1.758(13) .
S3 O12 1.478(8) .
S3 C56 1.770(8) .
S3 C57 1.781(9) .
S4 O13 1.433(7) .
S4 C58 1.657(15) .
S4 C59 1.737(14) .
O14 S5 1.46(2) .
S5 C1A 1.777(18) .
S5 C1B 1.787(18) .
